data_2006378
loop_
_publ_author_name
'Audette, Gerald F.'
'Zoghaib, Wajdi M.'
'Tourigny, Guy'
'Gupta, Sagar V.'
'Delbaere, Louis T. J.'

_publ_contact_author
;
Louis T. J. Delbaere
Department of Biochemistry
University of Saskatchewan
Saskatoon, Saskatchewan
Canada S7N 5E5
;
_publ_section_title
;
 3,4-Etheno-5-methoxymethyl-2'-deoxycytidine
;
_journal_issue 8
_journal_name_full 'Acta Crystallographica Section C'
_journal_page_first 1099
_journal_page_last 1101
_journal_paper_doi 10.1107/S0108270197003880
_journal_volume 53
_journal_year 1997
_chemical_formula_moiety 'C13 H17 N3 O5 '
_chemical_formula_sum 'C13 H17 N3 O5'
_chemical_formula_weight 295.29
_chemical_name_systematic ?
_space_group_IT_number 18
_symmetry_cell_setting orthorhombic
_symmetry_space_group_name_Hall 'P 2 2ab'
_symmetry_space_group_name_H-M 'P 21 21 2'
_cell_angle_alpha 90.0
_cell_angle_beta 90.0
_cell_angle_gamma 90.0
_cell_formula_units_Z 4
_cell_length_a 7.122(2)
_cell_length_b 18.113(4)
_cell_length_c 10.389(4)
_cell_measurement_reflns_used 25
_cell_measurement_temperature 293
_cell_measurement_theta_max 12.70
_cell_measurement_theta_min 8.30
_cell_volume 1340.2(7)
_diffrn_ambient_temperature 293
_diffrn_measurement_device 'Nonius CAD-4'
_diffrn_measurement_method '\w scan b/P/b'
_diffrn_radiation_monochromator graphite
_diffrn_radiation_source 'xray tube'
_diffrn_radiation_type 'Molybdenum K\a'
_diffrn_radiation_wavelength 0.71069
_diffrn_reflns_av_R_equivalents 0.017
_diffrn_reflns_limit_h_max 0
_diffrn_reflns_limit_h_min -8
_diffrn_reflns_limit_k_max 0
_diffrn_reflns_limit_k_min -21
_diffrn_reflns_limit_l_max 12
_diffrn_reflns_limit_l_min -12
_diffrn_reflns_number 2609
_diffrn_reflns_theta_max 24.93
_diffrn_reflns_theta_min 0.00
_diffrn_standards_decay_% 0
_diffrn_standards_interval_count '100 min'
_diffrn_standards_number 3
_exptl_absorpt_coefficient_mu 0.11
_exptl_absorpt_correction_T_max 1.0000
_exptl_absorpt_correction_T_min 1.0000
_exptl_absorpt_correction_type none
_exptl_crystal_colour colourless
_exptl_crystal_density_diffrn 1.464
_exptl_crystal_density_method 'not measured'
_exptl_crystal_description rod
_exptl_crystal_F_000 624.31
_exptl_crystal_size_max 0.40
_exptl_crystal_size_mid 0.25
_exptl_crystal_size_min 0.17
_refine_diff_density_max 0.34
_refine_diff_density_min -0.46
_refine_ls_extinction_method none
_refine_ls_goodness_of_fit_obs 1.43
_refine_ls_hydrogen_treatment 'H-atom coordinates and U~iso~ not refined'
_refine_ls_matrix_type full
_refine_ls_number_parameters 190
_refine_ls_number_reflns 2333
_refine_ls_R_factor_all 0.095
_refine_ls_R_factor_obs .094
_refine_ls_shift/esd_max 0.000
_refine_ls_structure_factor_coef F^2^
_refine_ls_weighting_details 'w = 1/[\s^2^(F) + 0.0010F^2^]'
_refine_ls_weighting_scheme calc
_refine_ls_wR_factor_all 0.076
_refine_ls_wR_factor_obs .076
_reflns_number_observed 2342
_reflns_number_total 2342
_reflns_observed_criterion 'Inet > 0.0\s(Inet)'
_cod_data_source_file fg1253.cif
_cod_data_source_block global
_cod_depositor_comments
;
The following automatic conversions were performed:
'_symmetry_cell_setting' value 'Orthorhombic' changed to 'orthorhombic'
according to '/home/saulius/struct/CIF-dictionaries/cif_core.dic'
dictionary named 'cif_core.dic' version 2.4.1 from 2010-06-29.

Automatic conversion script
Id: cif_fix_enum 1527 2010-12-29 10:47:43Z saulius 

The following automatic conversions were performed:

'_atom_site_thermal_displace_type' tag value 'Uij' was replaced with
'Uani' value 21 time.

Automatic conversion script
Id: cif_fix_values 1646 2011-03-28 12:23:43Z adriana 

The following automatic conversions were performed:

'_symmetry_cell_setting' value 'Orthorhombic' changed to
'orthorhombic' according to
/home/saulius/struct/CIF-dictionaries/cif_core.dic dictionary named
'cif_core.dic' version 2.4.1 from 2010-06-29.

Automatic conversion script
Id: cif_fix_values 1715 2011-07-08 13:25:40Z adriana 

The following automatic conversions were performed:

'_refine_ls_weighting_scheme' value 'w = 1/[\s^2^(F) + 0.0010F^2^]'
was changed to 'calc'. New tag '_refine_ls_weighting_details' was
created. The value of the new tag was set to 'w = 1/[\s^2^(F) +
0.0010F^2^]'.

Automatic conversion script
Id: cif_fix_values 3143 2015-03-26 13:38:13Z robertas 
;
_cod_original_formula_sum 'C13 H17 N3 O5 '
_cod_database_code 2006378

loop_
_symmetry_equiv_pos_as_xyz
x,y,z
1/2+x,1/2-y,-z
1/2-x,1/2+y,-z
-x,-y,z

loop_
_atom_site_aniso_label
_atom_site_aniso_U_11
_atom_site_aniso_U_22
_atom_site_aniso_U_33
_atom_site_aniso_U_12
_atom_site_aniso_U_13
_atom_site_aniso_U_23
_atom_site_aniso_type_symbol
O52 .172(3) .0354(10) .0243(8) -.0142(15) .0053(14) -.0018(8) O
O2 .118(2) .0395(10) .0269(9) -.0135(14) .0043(13) .0040(8) O
N1 .0638(19) .0195(9) .0224(10) -.0010(11) .0000(12) .0008(9) N
N3 .0599(19) .0256(10) .0257(10) -.0014(14) .0013(13) -.0023(9) N
N4 .067(2) .0219(10) .0378(12) -.0018(12) .0026(13) -.0029(10) N
C2 .066(2) .0295(14) .0309(13) -.0016(17) .0054(18) .0016(12) C
C4 .048(2) .0262(12) .0274(12) -.0001(15) .0059(16) .0016(10) C
C5 .047(2) .0257(14) .0242(11) .0034(15) .0002(16) .0003(9) C
C6 .058(2) .0256(12) .0256(12) .0006(15) .0015(15) -.0014(10) C
C31 .106(3) .0334(15) .0297(13) -.005(2) .003(2) -.0090(12) C
C32 .097(3) .0315(15) .0415(15) -.0072(19) .0057(19) -.0103(13) C
C51 .070(3) .0263(13) .0307(12) -.0009(18) .0017(18) .0019(12) C
C53 .139(4) .0627(19) .0213(12) -.009(2) -.001(2) .0064(12) C
C1' .051(2) .0276(13) .0275(13) -.0049(15) .0063(15) .0027(11) C
C2' .046(2) .0303(14) .0478(16) -.0035(15) -.0033(15) .0049(13) C
C3' .066(2) .0215(13) .0328(13) -.0047(14) -.0092(16) -.0002(12) C
C4' .061(2) .0200(13) .0310(13) -.0007(14) .0018(16) .0003(12) C
C5' .066(3) .0339(16) .0570(18) -.0033(17) .0093(19) -.0013(14) C
O3' .113(2) .0333(9) .0470(11) -.0094(12) -.0273(13) -.0117(9) O
O4' .0545(15) .0327(9) .0300(9) .0025(10) -.0072(10) -.0032(8) O
O5' .0825(18) .0380(10) .0366(9) -.0126(12) .0109(11) -.0013(9) O

loop_
_atom_site_label
_atom_site_fract_x
_atom_site_fract_y
_atom_site_fract_z
_atom_site_U_iso_or_equiv
_atom_site_thermal_displace_type
_atom_site_calc_flag
_atom_site_refinement_flags
_atom_site_type_symbol
O52 .7417(5) .45166(9) .98658(14) .0772(17) Uani ? . O
O2 .7209(4) .39692(9) 1.56920(14) .0615(15) Uani ? . O
N1 .7066(3) .37860(9) 1.35115(17) .0352(13) Uani ? . N
N3 .7508(4) .49514(11) 1.43407(15) .0371(14) Uani ? . N
N4 .7937(4) .59822(10) 1.32184(18) .0423(15) Uani ? . N
C2 .7242(5) .42000(13) 1.4608(2) .0422(18) Uani ? . C
C4 .7639(4) .52692(11) 1.3134(2) .0339(15) Uani ? . C
C5 .7436(5) .47974(12) 1.2053(2) .0325(16) Uani ? . C
C6 .7176(5) .40834(13) 1.22948(19) .0366(16) Uani ? . C
C31 .7774(7) .55205(14) 1.5217(2) .056(2) Uani ? . C
C32 .8031(5) .61256(14) 1.4518(3) .056(2) Uani ? . C
C51 .7506(5) .51115(13) 1.0720(2) .0424(18) Uani ? . C
C53 .7525(6) .46989(14) .8548(2) .074(2) Uani ? . C
C1' .6875(4) .29803(13) 1.3699(2) .0356(16) Uani ? . C
C2' .5672(4) .25964(13) 1.2703(2) .0416(16) Uani ? . C
C3' .7057(5) .22798(12) 1.1750(2) .0403(17) Uani ? . C
C4' .8817(4) .21528(11) 1.2545(2) .0375(17) Uani ? . C
C5' 1.0631(5) .22664(14) 1.1875(3) .052(2) Uani ? . C
O3' .6453(3) .16072(9) 1.11947(16) .0645(14) Uani ? . O
O4' .8683(3) .26522(8) 1.36281(15) .0391(11) Uani ? . O
O5' 1.0798(3) .29916(9) 1.13433(15) .0524(12) Uani ? . O
H6 .697 .371 1.160 .0457 Uiso ? . H
H51a .871 .538 1.054 .0529 Uiso ? . H
H51b .645 .547 1.060 .0529 Uiso ? . H
H31 .768 .545 1.617 .0661 Uiso ? . H
H32 .827 .665 1.478 .0665 Uiso ? . H
H1' .633 .292 1.458 .0449 Uiso ? . H
H2'a .462 .291 1.239 .0519 Uiso ? . H
H2'b .499 .218 1.312 .0519 Uiso ? . H
H3' .739 .264 1.107 .0503 Uiso ? . H
H4' .869 .165 1.293 .0476 Uiso ? . H
H5'a 1.080 .192 1.114 .0621 Uiso ? . H
H5'b 1.164 .217 1.253 .0621 Uiso ? . H
H3" .611 .166 1.036 .0738 Uiso ? . H
H5" 1.113 .327 1.203 .0618 Uiso ? . H
H53a .767 .425 .799 .0871 Uiso ? . H
H53b .836 .514 .840 .0871 Uiso ? . H
H53c .663 .510 .829 .0871 Uiso ? . H

loop_
_atom_type_symbol
_atom_type_scat_dispersion_real
_atom_type_scat_dispersion_imag
_atom_type_scat_source
C 0.002 0.002 'International Tables Vol. IV Table 2.2B'
H 0.000 0.000 'International Tables Vol. IV Table 2.2B'
O 0.008 0.006 'International Tables Vol. IV Table 2.2B'
N 0.004 0.003 'International Tables Vol. IV Table 2.2B'

loop_
_geom_angle_atom_site_label_1
_geom_angle_atom_site_label_2
_geom_angle_atom_site_label_3
_geom_angle_site_symmetry_3
_geom_angle
_geom_angle_publ_flag
O3' H3" O5' 2_457 164.69(13) no
O5' H5" N4 4_765 166.97(12) no
C51 O52 C53 ? 115.69(18) yes
C2 N1 C6 ? 122.99(18) no
C2 N1 C1' ? 116.02(18) no
C6 N1 C1' ? 120.87(18) no
C2 N3 C4 ? 126.38(18) no
C2 N3 C31 ? 127.52(18) yes
C4 N3 C31 ? 106.06(19) yes
C4 N4 C32 ? 105.00(19) yes
O2 C2 N1 ? 125.9(2) no
O2 C2 N3 ? 121.7(2) no
N1 C2 N3 ? 112.27(18) no
N3 C4 N4 ? 111.13(19) no
N3 C4 C5 ? 117.39(19) no
N4 C4 C5 ? 131.4(2) no
C4 C5 C6 ? 116.80(19) no
C4 C5 C51 ? 119.99(19) yes
C6 C5 C51 ? 123.21(19) yes
N1 C6 C5 ? 124.15(19) no
N3 C31 C32 ? 105.8(2) yes
N4 C32 C31 ? 111.9(2) yes
O52 C51 C5 ? 107.04(18) yes
N1 C1' C2' ? 114.5(2) no
N1 C1' O4' ? 108.8(2) no
C2' C1' O4' ? 106.5(2) no
C1' C2' C3' ? 104.6(2) no
C2' C3' C4' ? 103.9(2) no
C2' C3' O3' ? 113.2(2) no
C4' C3' O3' ? 110.0(2) no
C3' C4' C5' ? 116.2(2) no
C3' C4' O4' ? 105.8(2) no
C5' C4' O4' ? 109.6(2) no
C4' C5' O5' ? 112.4(2) no
C1' O4' C4' ? 111.25(19) no

loop_
_geom_bond_atom_site_label_1
_geom_bond_atom_site_label_2
_geom_bond_site_symmetry_1
_geom_bond_site_symmetry_2
_geom_bond_distance
_geom_bond_publ_flag
O3' O5' ? 2_457 2.775(2) no
H3" O5' ? 2_457 1.8930(10) no
O5' N4 ? 4_765 2.839(2) no
H5" N4 ? 4_765 1.9540(10) no
O52 C51 ? ? 1.397(3) yes
O52 C53 ? ? 1.410(3) yes
O2 C2 ? ? 1.201(3) no
N1 C2 ? ? 1.370(3) no
N1 C6 ? ? 1.376(3) no
N1 C1' ? ? 1.479(3) no
N3 C2 ? ? 1.402(3) no
N3 C4 ? ? 1.382(3) no
N3 C31 ? ? 1.389(3) yes
N4 C4 ? ? 1.312(3) no
N4 C32 ? ? 1.377(3) yes
C4 C5 ? ? 1.418(3) no
C5 C6 ? ? 1.330(3) no
C5 C51 ? ? 1.499(3) yes
C31 C32 ? ? 1.328(4) yes
C1' C2' ? ? 1.513(4) no
C1' O4' ? ? 1.420(4) no
C2' C3' ? ? 1.511(4) no
C3' C4' ? ? 1.519(4) no
C3' O3' ? ? 1.415(3) no
C4' C5' ? ? 1.482(4) no
C4' O4' ? ? 1.446(3) no
C5' O5' ? ? 1.430(3) no

loop_
_geom_torsion_atom_site_label_1
_geom_torsion_atom_site_label_2
_geom_torsion_atom_site_label_3
_geom_torsion_atom_site_label_4
_geom_torsion
_geom_torsion_publ_flag
C53 O52 C51 C5 -178.1(6) ?
C6 N1 C2 O2 -177.9(6) ?
C6 N1 C2 N3 1.1(2) ?
C1' N1 C2 O2 -1.9(2) ?
C1' N1 C2 N3 177.1(5) ?
C2 N1 C6 C5 -1.0(3) ?
C1' N1 C6 C5 -176.7(5) ?
C2 N1 C1' C2' 147.6(5) ?
C2 N1 C1' O4' -93.2(4) yes
C6 N1 C1' C2' -36.3(3) ?
C6 N1 C1' O4' 82.8(4) ?
C4 N3 C2 O2 177.4(6) ?
C4 N3 C2 N1 -1.6(2) ?
C31 N3 C2 O2 0.4(3) ?
C31 N3 C2 N1 -178.6(6) ?
C2 N3 C4 N4 -178.3(5) ?
C2 N3 C4 C5 1.8(3) ?
C31 N3 C4 N4 -0.8(3) ?
C31 N3 C4 C5 179.3(6) ?
C2 N3 C31 C32 177.7(7) ?
C4 N3 C31 C32 0.3(3) ?
C32 N4 C4 N3 0.9(3) ?
C32 N4 C4 C5 -179.2(5) ?
C4 N4 C32 C31 -0.8(3) ?
N3 C4 C5 C6 -1.4(3) ?
N3 C4 C5 C51 178.2(5) ?
N4 C4 C5 C6 178.7(6) ?
N4 C4 C5 C51 -1.7(2) ?
C4 C5 C6 N1 1.0(2) ?
C51 C5 C6 N1 -178.5(6) ?
C4 C5 C51 O52 175.5(6) ?
C6 C5 C51 O52 -5.1(3) yes
N3 C31 C32 N4 0.3(2) ?
N1 C1' C2' C3' 98.0(4) ?
O4' C1' C2' C3' -22.3(2) yes
N1 C1' O4' C4' -116.3(4) ?
C2' C1' O4' C4' 7.6(2) yes
C1' C2' C3' C4' 27.8(3) yes
C1' C2' C3' O3' 147.2(5) ?
C2' C3' C4' C5' -145.6(5) ?
C2' C3' C4' O4' -23.5(2) yes
O3' C3' C4' C5' 92.8(4) ?
O3' C3' C4' O4' -145.2(5) ?
C3' C4' C5' O5' 57.2(3) yes
O4' C4' C5' O5' -62.8(3) ?
C3' C4' O4' C1' 10.2(3) yes
C5' C4' O4' C1' 136.3(5) ?
